data_7223216
loop_
_publ_author_name
'Wen, He-Rui'
'Xie, Xin-Rong'
'Liu, Sui-Jun'
'Bao, Jun'
'Wang, Feng-Feng'
'Liu, Cai-Ming'
'Liao, Jin-Sheng'

_publ_section_title
;
 Homochiral luminescent lanthanide dinuclear complexes derived from a
 chiral carboxylate
;
_journal_name_full 'RSC Adv.'
_journal_paper_doi 10.1039/C5RA14559G
_journal_year 2015
_chemical_absolute_configuration ad
_chemical_formula_sum 'C84 H82 Dy2 N4 O12'
_chemical_formula_weight 1664.54
_chemical_name_systematic
; 
 ? 
;
_space_group_IT_number 4
_symmetry_cell_setting monoclinic
_symmetry_space_group_name_Hall 'P 2yb'
_symmetry_space_group_name_H-M 'P 1 21 1'
_atom_sites_solution_hydrogens geom
_atom_sites_solution_primary direct
_atom_sites_solution_secondary difmap
_audit_creation_method SHELXL-97
_audit_update_record
;
2015-09-21 deposited with the CCDC.
2015-11-06 downloaded from the CCDC.
;
_cell_angle_alpha 90.00
_cell_angle_beta 109.120(2)
_cell_angle_gamma 90.00
_cell_formula_units_Z 2
_cell_length_a 12.8518(8)
_cell_length_b 22.9659(14)
_cell_length_c 13.4550(8)
_cell_measurement_temperature 296(2)
_cell_volume 3752.2(4)
_computing_cell_refinement 'Bruker SMART'
_computing_data_collection 'Bruker SMART'
_computing_data_reduction 'Bruker SAINT'
_computing_molecular_graphics 'Bruker SHELXTL'
_computing_publication_material 'Bruker SHELXTL'
_computing_structure_refinement 'SHELXL-97 (Sheldrick, 1997)'
_computing_structure_solution 'SHELXS-97 (Sheldrick, 1990)'
_diffrn_ambient_temperature 296(2)
_diffrn_measured_fraction_theta_full 0.766
_diffrn_measured_fraction_theta_max 0.766
_diffrn_measurement_device_type 'D8 QUEST'
_diffrn_measurement_method \w
_diffrn_radiation_monochromator graphite
_diffrn_radiation_source 'fine-focus sealed tube'
_diffrn_radiation_type MoK\a
_diffrn_radiation_wavelength 0.71073
_diffrn_reflns_av_R_equivalents 0.0462
_diffrn_reflns_av_sigmaI/netI 0.0484
_diffrn_reflns_limit_h_max 15
_diffrn_reflns_limit_h_min -15
_diffrn_reflns_limit_k_max 27
_diffrn_reflns_limit_k_min -27
_diffrn_reflns_limit_l_max 14
_diffrn_reflns_limit_l_min -16
_diffrn_reflns_number 25442
_diffrn_reflns_theta_full 25.00
_diffrn_reflns_theta_max 25.00
_diffrn_reflns_theta_min 3.09
_diffrn_standards_decay_% 0
_diffrn_standards_interval_count 0
_diffrn_standards_interval_time 0
_diffrn_standards_number 0
_exptl_absorpt_coefficient_mu 2.041
_exptl_absorpt_correction_T_max 0.6857
_exptl_absorpt_correction_T_min 0.6401
_exptl_absorpt_correction_type multi-scan
_exptl_absorpt_process_details CrystalClear
_exptl_crystal_colour colorless
_exptl_crystal_density_diffrn 1.473
_exptl_crystal_density_method 'not measured'
_exptl_crystal_description strip
_exptl_crystal_F_000 1684
_exptl_crystal_size_max 0.24
_exptl_crystal_size_mid 0.22
_exptl_crystal_size_min 0.20
_refine_diff_density_max 4.872
_refine_diff_density_min -3.362
_refine_diff_density_rms 0.247
_refine_ls_abs_structure_details 'Flack H D (1983), Acta Cryst. A39, 876-881'
_refine_ls_abs_structure_Flack 0.00(6)
_refine_ls_extinction_method none
_refine_ls_goodness_of_fit_ref 1.280
_refine_ls_hydrogen_treatment mixed
_refine_ls_matrix_type full
_refine_ls_number_parameters 923
_refine_ls_number_reflns 9357
_refine_ls_number_restraints 430
_refine_ls_restrained_S_all 1.250
_refine_ls_R_factor_all 0.1027
_refine_ls_R_factor_gt 0.0987
_refine_ls_shift/su_max 0.253
_refine_ls_shift/su_mean 0.005
_refine_ls_structure_factor_coef Fsqd
_refine_ls_weighting_details 'calc w=1/[\s^2^(Fo^2^)+(0.0316P)^2^+100.8838P] where P=(Fo^2^+2Fc^2^)/3'
_refine_ls_weighting_scheme calc
_refine_ls_wR_factor_gt 0.2125
_refine_ls_wR_factor_ref 0.2143
_reflns_number_gt 8833
_reflns_number_total 9357
_reflns_threshold_expression >2sigma(I)
_cod_data_source_file c5ra14559g2.cif
_cod_data_source_block 9
_cod_depositor_comments
;
The following automatic conversions were performed:

'_symmetry_cell_setting' value 'Monoclinic' changed to 'monoclinic'
according to
/usr/data/users/saulius/crontab/automatic-downloads/rss-feeds/RSC/lib/dictionaries/cif_core.dic
dictionary named 'cif_core.dic' version 2.4.2 from 2011-04-26.

Automatic conversion script
Id: cif_fix_values 3271 2015-04-21 07:52:19Z andrius 
;
_cod_original_sg_symbol_H-M P2(1)
_cod_database_code 7223216

loop_
_symmetry_equiv_pos_as_xyz
'x, y, z'
'-x, y+1/2, -z'

loop_
_atom_site_label
_atom_site_type_symbol
_atom_site_fract_x
_atom_site_fract_y
_atom_site_fract_z
_atom_site_U_iso_or_equiv
_atom_site_adp_type
_atom_site_occupancy
_atom_site_symmetry_multiplicity
_atom_site_calc_flag
_atom_site_refinement_flags
Dy1 Dy 0.07348(8) 0.36839(3) 0.39646(7) 0.0331(3) Uani 1 1 d U
Dy2 Dy -0.06077(8) 0.31350(3) 0.10714(7) 0.0343(3) Uani 1 1 d U
N2 N 0.1576(16) 0.3422(10) 0.5874(15) 0.0457(18) Uani 1 1 d U
N3 N -0.1408(18) 0.3439(10) -0.0819(15) 0.0500(17) Uani 1 1 d U
N1 N 0.0037(15) 0.4271(9) 0.5300(14) 0.0425(19) Uani 1 1 d U
N4 N 0.0251(17) 0.2636(10) -0.0201(15) 0.051(2) Uani 1 1 d U
O3 O 0.1002(11) 0.3674(9) 0.2338(11) 0.0343(13) Uani 1 1 d U
O1 O -0.0913(11) 0.3098(9) 0.2667(11) 0.0367(13) Uani 1 1 d U
O7 O -0.0564(13) 0.4340(8) 0.2906(13) 0.0395(15) Uani 1 1 d U
O5 O 0.0656(14) 0.2448(8) 0.2132(13) 0.0430(17) Uani 1 1 d U
O4 O 0.0822(13) 0.3728(10) 0.0660(12) 0.0477(18) Uani 1 1 d U
O2 O -0.0687(12) 0.3117(10) 0.4349(11) 0.0425(18) Uani 1 1 d U
O12 O -0.2601(12) 0.3058(9) 0.0515(12) 0.0469(19) Uani 1 1 d U
O9 O 0.2813(11) 0.3777(9) 0.4533(12) 0.047(2) Uani 1 1 d U
O8 O -0.1154(13) 0.4073(7) 0.1240(13) 0.0422(16) Uani 1 1 d U
O6 O 0.1341(13) 0.2768(7) 0.3807(12) 0.0408(16) Uani 1 1 d U
O11 O -0.1732(14) 0.2296(7) 0.0297(11) 0.0445(18) Uani 1 1 d U
O10 O 0.1783(14) 0.4574(7) 0.4413(13) 0.0478(19) Uani 1 1 d U
C1 C 0.1306(15) 0.3663(15) 0.6623(16) 0.041(4) Uani 1 1 d U
C2 C -0.1118(19) 0.3145(14) -0.1597(16) 0.046(4) Uani 1 1 d U
C3 C 0.2600(19) 0.3111(15) 0.8016(18) 0.053(5) Uani 1 1 d U
H3 H 0.2959 0.3025 0.8721 0.063 Uiso 1 1 calc R
C4 C -0.122(2) 0.2960(12) 0.3460(19) 0.043(2) Uani 1 1 d U
C5 C 0.1225(17) 0.2430(10) 0.3114(16) 0.031(4) Uani 1 1 d U
C6 C 0.136(2) 0.3844(12) 0.1605(19) 0.044(2) Uani 1 1 d U
C7 C -0.219(2) 0.3837(16) -0.112(2) 0.063(7) Uani 1 1 d U
H7 H -0.2436 0.4017 -0.0619 0.075 Uiso 1 1 calc R
C8 C 0.325(2) 0.3657(16) 0.1699(19) 0.061(5) Uani 1 1 d U
C9 C 0.0504(17) 0.4143(12) 0.6351(17) 0.037(4) Uani 1 1 d U
C10 C 0.181(2) 0.3527(15) 0.7739(18) 0.058(7) Uani 1 1 d U
C11 C -0.230(2) 0.374(2) -0.297(2) 0.080(7) Uani 1 1 d U
H11 H -0.2545 0.3863 -0.3669 0.096 Uiso 1 1 calc R
C12 C -0.104(2) 0.4448(10) 0.2001(18) 0.039(4) Uani 1 1 d U
C13 C 0.3797(17) 0.3705(16) 0.096(2) 0.066(5) Uani 1 1 d U
H13 H 0.3729 0.4040 0.0555 0.080 Uiso 1 1 calc R
C14 C 0.287(2) 0.2809(12) 0.722(2) 0.051(6) Uani 1 1 d U
H14 H 0.3356 0.2498 0.7393 0.061 Uiso 1 1 calc R
C15 C -0.225(2) 0.2604(13) 0.319(2) 0.049(3) Uani 1 1 d U
H15 H -0.2641 0.2635 0.2432 0.059 Uiso 1 1 calc R
C16 C 0.248(2) 0.4138(12) 0.189(2) 0.049(3) Uani 1 1 d U
H16 H 0.2726 0.4228 0.2648 0.059 Uiso 1 1 calc R
C17 C 0.239(2) 0.2979(11) 0.6150(18) 0.047(6) Uani 1 1 d U
H17 H 0.2610 0.2801 0.5632 0.056 Uiso 1 1 calc R
C18 C -0.263(2) 0.2558(13) 0.0182(19) 0.048(2) Uani 1 1 d U
C19 C 0.271(2) 0.4329(13) 0.466(2) 0.052(2) Uani 1 1 d U
C20 C 0.193(2) 0.1832(12) 0.3381(19) 0.049(4) Uani 1 1 d U
H20 H 0.2656 0.1948 0.3348 0.058 Uiso 1 1 calc R
C21 C -0.2694(19) 0.4005(15) -0.223(2) 0.063(6) Uani 1 1 d U
H21 H -0.3256 0.4280 -0.2438 0.075 Uiso 1 1 calc R
C22 C -0.021(2) 0.2750(13) -0.1216(19) 0.053(5) Uani 1 1 d U
C23 C -0.1539(19) 0.5032(11) 0.173(2) 0.046(3) Uani 1 1 d U
H23 H -0.1566 0.5216 0.2376 0.056 Uiso 1 1 calc R
C24 C -0.153(2) 0.3286(14) -0.2650(19) 0.063(5) Uani 1 1 d U
C25 C -0.071(2) 0.4820(12) 0.677(2) 0.053(5) Uani 1 1 d U
H25 H -0.1021 0.4979 0.7245 0.064 Uiso 1 1 calc R
C26 C 0.117(3) 0.2067(17) -0.151(3) 0.081(7) Uani 1 1 d U
H26 H 0.1466 0.1874 -0.1957 0.097 Uiso 1 1 calc R
C27 C 0.015(2) 0.4429(13) 0.710(2) 0.054(6) Uani 1 1 d U
C28 C -0.299(2) 0.2843(12) 0.380(2) 0.059(5) Uani 1 1 d U
H28A H -0.3632 0.2597 0.3663 0.070 Uiso 1 1 calc R
H28B H -0.2586 0.2834 0.4544 0.070 Uiso 1 1 calc R
C29 C 0.218(2) 0.1647(10) 0.4494(19) 0.050(4) Uani 1 1 d U
C30 C -0.198(2) 0.1966(12) 0.347(2) 0.050(4) Uani 1 1 d U
C32 C 0.375(2) 0.4716(15) 0.500(3) 0.070(5) Uani 1 1 d U
H32 H 0.3595 0.5085 0.4610 0.083 Uiso 1 1 calc R
C33 C -0.075(2) 0.4653(13) 0.495(2) 0.055(7) Uani 1 1 d U
H33 H -0.1079 0.4720 0.4231 0.067 Uiso 1 1 calc R
C34 C -0.109(2) 0.4968(11) 0.572(2) 0.052(5) Uani 1 1 d U
H34 H -0.1582 0.5277 0.5508 0.062 Uiso 1 1 calc R
C35 C 0.067(2) 0.4260(15) 0.816(2) 0.058(6) Uani 1 1 d U
H35 H 0.0432 0.4435 0.8677 0.069 Uiso 1 1 calc R
C36 C 0.147(2) 0.3861(14) 0.847(2) 0.063(7) Uani 1 1 d U
H36 H 0.1823 0.3801 0.9184 0.076 Uiso 1 1 calc R
C37 C 0.021(3) 0.2454(18) -0.197(2) 0.076(7) Uani 1 1 d U
C38 C 0.407(2) 0.437(2) 0.691(3) 0.094(8) Uani 1 1 d U
H38 H 0.3929 0.3991 0.6663 0.113 Uiso 1 1 calc R
C39 C 0.111(3) 0.2252(13) 0.009(3) 0.061(6) Uani 1 1 d U
H39 H 0.1393 0.2161 0.0803 0.073 Uiso 1 1 calc R
C40 C -0.1756(18) 0.1597(11) 0.277(2) 0.055(5) Uani 1 1 d U
H40 H -0.1771 0.1752 0.2122 0.066 Uiso 1 1 calc R
C41 C 0.324(2) 0.1568(12) 0.5156(19) 0.060(6) Uani 1 1 d U
H41 H 0.3819 0.1654 0.4905 0.072 Uiso 1 1 calc R
C42 C 0.242(3) 0.4688(13) 0.131(3) 0.092(10) Uani 1 1 d U
H42A H 0.1793 0.4913 0.1350 0.111 Uiso 1 1 calc R
H42B H 0.2288 0.4599 0.0572 0.111 Uiso 1 1 calc R
C44 C 0.159(2) 0.1334(9) 0.259(2) 0.053(5) Uani 1 1 d U
H44A H 0.1014 0.1112 0.2730 0.064 Uiso 1 1 calc R
H44B H 0.1290 0.1497 0.1889 0.064 Uiso 1 1 calc R
C45 C 0.158(3) 0.1989(14) -0.055(3) 0.080(8) Uani 1 1 d U
H45 H 0.2207 0.1757 -0.0281 0.096 Uiso 1 1 calc R
C46 C 0.401(2) 0.4833(16) 0.618(2) 0.078(6) Uani 1 1 d U
C48 C -0.105(3) 0.299(2) -0.340(2) 0.093(8) Uani 1 1 d U
H48 H -0.1307 0.3081 -0.4113 0.111 Uiso 1 1 calc R
C47 C -0.029(3) 0.262(2) -0.304(3) 0.105(11) Uani 1 1 d U
H47 H -0.0029 0.2430 -0.3523 0.126 Uiso 1 1 calc R
C50 C 0.132(2) 0.1527(14) 0.481(2) 0.067(8) Uani 1 1 d U
H50 H 0.0600 0.1573 0.4351 0.080 Uiso 1 1 calc R
C51 C 0.253(3) 0.1216(11) 0.649(2) 0.074(6) Uani 1 1 d U
H51 H 0.2641 0.1042 0.7142 0.088 Uiso 1 1 calc R
C52 C 0.349(3) 0.1368(15) 0.617(2) 0.085(8) Uani 1 1 d U
H52 H 0.4215 0.1332 0.6620 0.101 Uiso 1 1 calc R
C53 C 0.252(3) 0.0922(12) 0.261(3) 0.081(9) Uani 1 1 d U
H53A H 0.2243 0.0623 0.2088 0.122 Uiso 1 1 calc R
H53B H 0.2813 0.0748 0.3290 0.122 Uiso 1 1 calc R
H53C H 0.3091 0.1135 0.2451 0.122 Uiso 1 1 calc R
C54 C -0.148(4) 0.0765(17) 0.392(4) 0.127(14) Uani 1 1 d U
H54 H -0.1359 0.0370 0.4061 0.152 Uiso 1 1 calc R
C56 C -0.189(2) 0.1712(14) 0.442(2) 0.068(6) Uani 1 1 d U
H56 H -0.2007 0.1942 0.4943 0.081 Uiso 1 1 calc R
C57 C -0.151(2) 0.1008(14) 0.294(3) 0.092(8) Uani 1 1 d U
H57 H -0.1364 0.0779 0.2435 0.111 Uiso 1 1 calc R
C55 C -0.164(3) 0.1141(16) 0.463(3) 0.098(9) Uani 1 1 d U
H55 H -0.1569 0.1002 0.5299 0.117 Uiso 1 1 calc R
C60 C -0.374(2) 0.2291(17) -0.048(2) 0.063(4) Uani 1 1 d U
H18 H -0.34(2) 0.229(15) -0.02(3) 0.076 Uiso 1 1 d .
C59 C -0.388(2) 0.1684(14) -0.008(2) 0.075(7) Uani 1 1 d U
H59A H -0.3746 0.1696 0.0671 0.090 Uiso 1 1 calc R
H59B H -0.3342 0.1422 -0.0209 0.090 Uiso 1 1 calc R
C58 C -0.504(2) 0.1461(14) -0.065(2) 0.086(10) Uani 1 1 d U
H58A H -0.5121 0.1078 -0.0399 0.129 Uiso 1 1 calc R
H58B H -0.5163 0.1447 -0.1391 0.129 Uiso 1 1 calc R
H58C H -0.5565 0.1719 -0.0511 0.129 Uiso 1 1 calc R
C66 C 0.425(2) 0.5402(18) 0.652(3) 0.102(8) Uani 1 1 d U
H66 H 0.4213 0.5711 0.6063 0.123 Uiso 1 1 calc R
C69 C -0.069(2) 0.5392(9) 0.132(2) 0.054(5) Uani 1 1 d U
C70 C 0.014(2) 0.5710(13) 0.204(3) 0.070(6) Uani 1 1 d U
H70 H 0.0249 0.5686 0.2757 0.084 Uiso 1 1 calc R
C67 C -0.266(2) 0.5045(12) 0.095(2) 0.064(6) Uani 1 1 d U
H67A H -0.2665 0.4846 0.0316 0.076 Uiso 1 1 calc R
H67B H -0.2885 0.5445 0.0776 0.076 Uiso 1 1 calc R
C68 C -0.076(3) 0.5363(13) 0.032(2) 0.071(7) Uani 1 1 d U
H68 H -0.1275 0.5123 -0.0154 0.085 Uiso 1 1 calc R
C76 C -0.437(2) 0.2759(15) -0.229(3) 0.075(6) Uani 1 1 d U
H76 H -0.4702 0.3054 -0.2032 0.090 Uiso 1 1 calc R
C71 C -0.3823(19) 0.2290(15) -0.167(2) 0.060(6) Uani 1 1 d U
C72 C -0.335(3) 0.1870(18) -0.210(2) 0.094(10) Uani 1 1 d U
H72 H -0.2940 0.1574 -0.1676 0.113 Uiso 1 1 calc R
C75 C -0.438(4) 0.275(2) -0.336(3) 0.132(13) Uani 1 1 d U
H75 H -0.4642 0.3085 -0.3760 0.158 Uiso 1 1 calc R
C74 C -0.407(4) 0.234(2) -0.382(2) 0.136(15) Uani 1 1 d U
H74 H -0.4248 0.2347 -0.4545 0.163 Uiso 1 1 calc R
C73 C -0.346(4) 0.188(3) -0.322(3) 0.136(15) Uani 1 1 d U
H73 H -0.3147 0.1589 -0.3517 0.164 Uiso 1 1 calc R
C77 C -0.003(3) 0.5709(18) -0.002(3) 0.101(10) Uani 1 1 d U
H77 H -0.0089 0.5708 -0.0730 0.121 Uiso 1 1 calc R
C79 C 0.077(3) 0.6050(17) 0.167(4) 0.111(10) Uani 1 1 d U
H79 H 0.1229 0.6310 0.2141 0.133 Uiso 1 1 calc R
C78 C 0.079(3) 0.6050(15) 0.067(4) 0.109(11) Uani 1 1 d U
H78 H 0.1305 0.6260 0.0467 0.130 Uiso 1 1 calc R
C80 C -0.345(3) 0.4747(17) 0.142(3) 0.110(13) Uani 1 1 d U
H80A H -0.4184 0.4755 0.0918 0.165 Uiso 1 1 calc R
H80B H -0.3450 0.4947 0.2048 0.165 Uiso 1 1 calc R
H80C H -0.3231 0.4350 0.1588 0.165 Uiso 1 1 calc R
C82 C 0.472(2) 0.4419(16) 0.480(3) 0.085(9) Uani 1 1 d U
H82A H 0.4469 0.4254 0.4099 0.102 Uiso 1 1 calc R
H82B H 0.4954 0.4098 0.5294 0.102 Uiso 1 1 calc R
C81 C 0.572(3) 0.481(2) 0.491(4) 0.129(16) Uani 1 1 d U
H81A H 0.6286 0.4577 0.4770 0.193 Uiso 1 1 calc R
H81B H 0.5993 0.4962 0.5604 0.193 Uiso 1 1 calc R
H81C H 0.5508 0.5118 0.4406 0.193 Uiso 1 1 calc R
C85 C 0.3440(19) 0.3164(15) 0.238(3) 0.082(8) Uani 1 1 d U
H85 H 0.3171 0.3167 0.2940 0.098 Uiso 1 1 calc R
C83 C 0.445(2) 0.3236(18) 0.084(3) 0.095(8) Uani 1 1 d U
H83 H 0.4827 0.3268 0.0356 0.114 Uiso 1 1 calc R
C84 C 0.456(3) 0.2724(18) 0.143(3) 0.107(10) Uani 1 1 d U
H84 H 0.4974 0.2414 0.1314 0.129 Uiso 1 1 calc R
C86 C 0.348(3) 0.5066(17) 0.173(3) 0.126(16) Uani 1 1 d U
H86A H 0.3393 0.5416 0.1321 0.188 Uiso 1 1 calc R
H86B H 0.4098 0.4850 0.1676 0.188 Uiso 1 1 calc R
H86C H 0.3602 0.5164 0.2452 0.188 Uiso 1 1 calc R
C87 C -0.335(2) 0.3463(15) 0.346(4) 0.103(13) Uani 1 1 d U
H87A H -0.3805 0.3602 0.3848 0.155 Uiso 1 1 calc R
H87B H -0.3752 0.3471 0.2722 0.155 Uiso 1 1 calc R
H87C H -0.2708 0.3708 0.3602 0.155 Uiso 1 1 calc R
C88 C 0.449(6) 0.501(3) 0.833(5) 0.21(2) Uani 1 1 d U
H88 H 0.4548 0.5078 0.9030 0.249 Uiso 1 1 calc R
C89 C 0.434(4) 0.447(3) 0.795(3) 0.157(16) Uani 1 1 d U
H89 H 0.4425 0.4159 0.8408 0.188 Uiso 1 1 calc R
C90 C 0.152(3) 0.1325(12) 0.586(2) 0.069(6) Uani 1 1 d U
H90 H 0.0927 0.1270 0.6105 0.082 Uiso 1 1 calc R
C91 C 0.456(3) 0.548(2) 0.766(3) 0.131(11) Uani 1 1 d U
H91 H 0.4805 0.5838 0.7955 0.158 Uiso 1 1 calc R
C92 C 0.401(3) 0.2682(15) 0.223(4) 0.115(12) Uani 1 1 d U
H92 H 0.4051 0.2344 0.2617 0.138 Uiso 1 1 calc R

loop_
_atom_site_aniso_label
_atom_site_aniso_U_11
_atom_site_aniso_U_22
_atom_site_aniso_U_33
_atom_site_aniso_U_23
_atom_site_aniso_U_13
_atom_site_aniso_U_12
Dy1 0.0383(5) 0.0351(6) 0.0237(4) -0.0026(4) 0.0071(4) -0.0003(5)
Dy2 0.0433(6) 0.0350(6) 0.0222(4) -0.0006(4) 0.0076(4) -0.0002(5)
N2 0.047(4) 0.062(6) 0.0228(7) -0.0029(13) 0.0051(14) 0.010(3)
N3 0.069(4) 0.049(5) 0.0231(7) 0.0017(13) 0.0034(16) -0.004(3)
N1 0.045(5) 0.050(5) 0.0293(17) -0.011(3) 0.008(3) 0.003(3)
N4 0.061(4) 0.059(6) 0.033(2) -0.013(3) 0.019(3) -0.001(3)
O3 0.0386(17) 0.037(3) 0.0262(10) -0.0005(16) 0.0095(10) -0.0012(18)
O1 0.0424(19) 0.042(3) 0.0250(11) -0.0046(17) 0.0100(11) -0.0075(19)
O7 0.047(3) 0.038(2) 0.0298(16) -0.0029(15) 0.008(3) 0.007(2)
O5 0.056(3) 0.035(2) 0.0303(18) -0.0046(14) 0.004(3) 0.008(3)
O4 0.060(3) 0.057(5) 0.0291(16) -0.004(3) 0.018(2) -0.014(3)
O2 0.052(3) 0.051(4) 0.0261(16) -0.005(3) 0.014(2) -0.011(3)
O12 0.0431(9) 0.057(5) 0.034(3) -0.012(4) 0.0031(14) -0.004(2)
O9 0.0378(9) 0.066(5) 0.034(3) -0.011(4) 0.0059(15) -0.0017(19)
O8 0.049(4) 0.0371(17) 0.0303(16) -0.0016(18) -0.001(2) 0.006(2)
O6 0.054(4) 0.0385(18) 0.0252(17) 0.0010(18) 0.007(2) 0.009(2)
O11 0.058(4) 0.043(3) 0.028(3) -0.007(3) 0.008(3) -0.008(2)
O10 0.050(3) 0.047(2) 0.045(4) -0.016(3) 0.013(3) -0.012(2)
C1 0.029(9) 0.070(13) 0.025(2) -0.001(6) 0.010(6) -0.003(8)
C2 0.064(10) 0.046(11) 0.020(2) -0.011(5) 0.004(6) -0.034(6)
C3 0.061(13) 0.061(14) 0.023(3) -0.003(8) -0.004(8) -0.008(8)
C4 0.051(3) 0.053(5) 0.028(2) -0.007(3) 0.015(2) -0.015(3)
C5 0.037(10) 0.041(6) 0.023(4) 0.005(4) 0.021(5) 0.010(7)
C6 0.049(3) 0.053(5) 0.031(2) -0.004(3) 0.016(2) -0.010(3)
C7 0.048(13) 0.10(2) 0.033(5) 0.021(9) 0.002(9) 0.008(11)
C8 0.052(6) 0.090(12) 0.041(11) -0.034(9) 0.015(8) -0.002(11)
C9 0.034(10) 0.053(11) 0.030(2) -0.006(6) 0.016(7) -0.011(6)
C10 0.051(12) 0.095(19) 0.022(2) -0.006(8) 0.005(8) 0.005(10)
C11 0.084(17) 0.12(2) 0.032(6) 0.037(11) 0.013(10) -0.026(12)
C12 0.049(10) 0.029(5) 0.032(3) 0.001(3) 0.005(7) -0.001(6)
C13 0.036(11) 0.110(15) 0.055(12) -0.038(12) 0.016(9) -0.003(13)
C14 0.070(15) 0.043(13) 0.031(5) 0.008(8) 0.007(9) 0.001(8)
C15 0.049(9) 0.065(7) 0.034(6) -0.003(6) 0.014(5) -0.018(6)
C16 0.053(6) 0.062(8) 0.042(6) -0.020(7) 0.029(5) -0.015(5)
C17 0.069(14) 0.034(13) 0.026(4) -0.005(7) 0.000(8) 0.006(8)
C18 0.052(2) 0.056(5) 0.032(3) -0.013(4) 0.007(3) -0.012(3)
C19 0.044(2) 0.065(5) 0.044(4) -0.019(4) 0.011(3) -0.014(3)
C20 0.054(12) 0.049(9) 0.040(6) 0.001(4) 0.012(5) 0.021(7)
C21 0.024(10) 0.111(18) 0.038(5) 0.029(9) -0.011(8) -0.026(8)
C22 0.068(12) 0.062(14) 0.030(3) -0.021(8) 0.018(7) -0.022(8)
C23 0.053(8) 0.038(5) 0.043(7) 0.001(3) 0.009(6) 0.011(6)
C24 0.079(12) 0.089(14) 0.028(3) 0.018(7) 0.029(8) -0.042(9)
C25 0.069(14) 0.049(13) 0.047(6) -0.026(9) 0.025(8) -0.007(8)
C26 0.095(19) 0.10(2) 0.085(8) -0.022(14) 0.076(13) -0.020(12)
C27 0.073(14) 0.059(13) 0.038(4) -0.010(9) 0.029(9) -0.002(9)
C28 0.048(10) 0.078(12) 0.051(14) -0.008(12) 0.019(11) -0.015(10)
C29 0.049(7) 0.044(10) 0.048(6) 0.016(7) 0.002(5) -0.001(10)
C30 0.046(13) 0.065(5) 0.049(10) 0.005(6) 0.031(11) -0.022(6)
C32 0.055(5) 0.091(9) 0.079(9) -0.034(9) 0.043(9) -0.031(6)
C33 0.077(16) 0.054(16) 0.043(5) 0.005(9) 0.030(10) 0.022(10)
C34 0.076(15) 0.030(11) 0.054(6) -0.014(8) 0.028(9) -0.001(8)
C35 0.064(14) 0.077(16) 0.030(3) -0.028(9) 0.013(9) -0.014(9)
C36 0.072(15) 0.087(18) 0.026(3) -0.017(9) 0.009(9) -0.007(10)
C37 0.082(16) 0.11(2) 0.047(4) -0.040(10) 0.036(9) -0.031(10)
C38 0.052(18) 0.165(18) 0.077(12) -0.019(12) 0.037(17) -0.02(2)
C39 0.092(17) 0.049(14) 0.066(6) 0.015(11) 0.059(10) 0.013(10)
C40 0.038(12) 0.070(9) 0.070(12) -0.002(9) 0.035(12) -0.015(11)
C41 0.051(8) 0.072(17) 0.042(9) -0.009(11) -0.004(6) -0.001(12)
C42 0.09(2) 0.061(11) 0.12(3) 0.000(14) 0.031(18) -0.035(9)
C44 0.069(14) 0.031(7) 0.056(9) 0.006(7) 0.014(12) 0.008(9)
C45 0.12(2) 0.055(17) 0.090(9) -0.016(15) 0.067(13) 0.011(13)
C46 0.032(12) 0.114(13) 0.065(8) -0.035(7) -0.016(9) 0.003(13)
C48 0.12(2) 0.14(3) 0.038(6) -0.007(12) 0.043(12) -0.046(14)
C47 0.12(3) 0.17(3) 0.046(5) -0.025(15) 0.054(15) -0.023(18)
C50 0.056(9) 0.09(2) 0.051(11) 0.013(14) 0.020(9) 0.024(15)
C51 0.118(15) 0.049(14) 0.047(12) 0.016(12) 0.018(9) 0.024(15)
C52 0.081(10) 0.10(2) 0.050(11) 0.012(15) -0.007(9) 0.027(17)
C53 0.11(2) 0.053(14) 0.10(2) -0.001(14) 0.07(2) 0.024(15)
C54 0.11(3) 0.055(16) 0.19(3) 0.039(14) 0.02(3) 0.00(2)
C56 0.062(16) 0.093(12) 0.043(10) 0.019(9) 0.010(12) -0.008(15)
C57 0.044(15) 0.074(10) 0.12(2) -0.018(11) -0.019(17) 0.003(14)
C55 0.058(19) 0.097(14) 0.12(2) 0.055(14) 0.011(19) -0.021(18)
C60 0.057(4) 0.081(9) 0.046(7) -0.029(7) 0.011(6) -0.022(6)
C59 0.075(14) 0.091(13) 0.073(14) -0.030(11) 0.042(13) -0.042(11)
C58 0.065(16) 0.09(2) 0.08(2) 0.046(18) -0.007(14) -0.018(12)
C66 0.056(17) 0.128(15) 0.106(15) -0.067(11) 0.002(17) 0.001(19)
C69 0.063(10) 0.029(9) 0.060(8) 0.015(8) 0.008(8) 0.007(8)
C70 0.035(12) 0.083(18) 0.093(13) -0.027(13) 0.025(11) 0.005(9)
C67 0.053(7) 0.066(17) 0.061(15) 0.011(12) 0.005(9) 0.015(8)
C68 0.088(18) 0.057(17) 0.067(10) 0.014(13) 0.024(12) -0.017(13)
C76 0.052(16) 0.096(17) 0.078(12) 0.010(12) 0.023(13) -0.022(12)
C71 0.026(11) 0.104(16) 0.041(5) -0.019(7) -0.003(5) -0.007(11)
C72 0.09(2) 0.14(3) 0.058(12) -0.017(15) 0.031(16) 0.021(19)
C75 0.20(3) 0.12(2) 0.053(12) -0.005(12) 0.01(2) -0.08(2)
C74 0.20(4) 0.16(3) 0.029(14) -0.033(12) 0.013(17) -0.10(3)
C73 0.12(3) 0.24(4) 0.068(15) -0.03(2) 0.06(2) -0.01(3)
C77 0.054(15) 0.13(3) 0.123(15) 0.069(18) 0.033(14) 0.011(14)
C79 0.061(19) 0.09(3) 0.18(2) -0.01(2) 0.04(2) -0.015(13)
C78 0.07(2) 0.07(2) 0.18(3) 0.08(2) 0.04(2) -0.005(13)
C80 0.062(13) 0.13(3) 0.16(4) 0.00(3) 0.06(2) 0.009(18)
C82 0.046(8) 0.13(3) 0.085(19) 0.002(19) 0.026(14) 0.006(11)
C81 0.061(17) 0.20(4) 0.15(4) -0.03(3) 0.07(2) -0.02(2)
C85 0.042(12) 0.078(13) 0.15(2) -0.003(13) 0.058(16) -0.001(12)
C83 0.054(15) 0.15(2) 0.077(19) -0.049(16) 0.017(13) 0.025(18)
C84 0.08(2) 0.12(2) 0.12(3) -0.059(17) 0.025(18) 0.03(2)
C86 0.14(3) 0.11(3) 0.12(3) -0.01(2) 0.02(3) -0.08(2)
C87 0.036(15) 0.089(15) 0.18(4) 0.006(19) 0.024(19) 0.009(14)
C88 0.25(6) 0.29(3) 0.12(2) -0.097(17) 0.10(4) -0.14(4)
C89 0.14(4) 0.24(2) 0.074(11) -0.032(16) 0.02(3) -0.11(4)
C90 0.096(11) 0.064(17) 0.052(11) 0.003(12) 0.032(10) 0.010(15)
C91 0.08(2) 0.20(2) 0.115(17) -0.099(15) 0.03(2) -0.06(3)
C92 0.07(2) 0.073(14) 0.23(4) -0.023(16) 0.08(3) -0.005(13)

loop_
_atom_type_symbol
_atom_type_description
_atom_type_scat_dispersion_real
_atom_type_scat_dispersion_imag
_atom_type_scat_source
C C 0.0033 0.0016 'International Tables Vol C Tables 4.2.6.8 and 6.1.1.4'
H H 0.0000 0.0000 'International Tables Vol C Tables 4.2.6.8 and 6.1.1.4'
Dy Dy -0.1892 4.4098 'International Tables Vol C Tables 4.2.6.8 and 6.1.1.4'
N N 0.0061 0.0033 'International Tables Vol C Tables 4.2.6.8 and 6.1.1.4'
O O 0.0106 0.0060 'International Tables Vol C Tables 4.2.6.8 and 6.1.1.4'

loop_
_geom_angle_atom_site_label_1
_geom_angle_atom_site_label_2
_geom_angle_atom_site_label_3
_geom_angle
O6 Dy1 O3 75.1(6)
O6 Dy1 O7 137.1(6)
O3 Dy1 O7 74.4(6)
O6 Dy1 O10 128.7(6)
O3 Dy1 O10 90.0(6)
O7 Dy1 O10 80.6(6)
O6 Dy1 O2 80.2(7)
O3 Dy1 O2 123.2(6)
O7 Dy1 O2 92.2(6)
O10 Dy1 O2 142.8(6)
O6 Dy1 N2 80.1(6)
O3 Dy1 N2 144.5(6)
O7 Dy1 N2 139.0(6)
O10 Dy1 N2 85.9(7)
O2 Dy1 N2 75.9(6)
O6 Dy1 O9 75.3(6)
O3 Dy1 O9 79.6(5)
O7 Dy1 O9 126.7(7)
O10 Dy1 O9 53.6(6)
O2 Dy1 O9 140.5(6)
N2 Dy1 O9 69.7(6)
O6 Dy1 N1 137.9(6)
O3 Dy1 N1 146.9(6)
O7 Dy1 N1 75.6(6)
O10 Dy1 N1 71.5(6)
O2 Dy1 N1 71.4(6)
N2 Dy1 N1 63.4(6)
O9 Dy1 N1 108.2(6)
O6 Dy1 O1 72.0(6)
O3 Dy1 O1 72.9(5)
O7 Dy1 O1 70.6(6)
O10 Dy1 O1 149.4(6)
O2 Dy1 O1 51.0(5)
N2 Dy1 O1 122.7(6)
O9 Dy1 O1 141.5(5)
N1 Dy1 O1 109.6(5)
O6 Dy1 C19 102.6(8)
O3 Dy1 C19 85.5(7)
O7 Dy1 C19 104.3(8)
O10 Dy1 C19 26.4(7)
O2 Dy1 C19 150.2(6)
N2 Dy1 C19 75.5(7)
O9 Dy1 C19 27.3(7)
N1 Dy1 C19 88.6(7)
O1 Dy1 C19 158.3(6)
O6 Dy1 C4 75.3(7)
O3 Dy1 C4 99.1(6)
O7 Dy1 C4 80.6(7)
O10 Dy1 C4 155.9(7)
O2 Dy1 C4 24.5(6)
N2 Dy1 C4 98.7(7)
O9 Dy1 C4 149.9(8)
N1 Dy1 C4 89.4(7)
O1 Dy1 C4 26.5(6)
C19 Dy1 C4 174.1(8)
O6 Dy1 Dy2 70.3(4)
O3 Dy1 Dy2 38.1(4)
O7 Dy1 Dy2 67.0(4)
O10 Dy1 Dy2 123.3(4)
O2 Dy1 Dy2 85.5(4)
N2 Dy1 Dy2 147.4(5)
O9 Dy1 Dy2 113.9(4)
N1 Dy1 Dy2 135.0(4)
O1 Dy1 Dy2 34.8(3)
C19 Dy1 Dy2 123.6(5)
C4 Dy1 Dy2 61.2(5)
O8 Dy2 O1 78.0(7)
O8 Dy2 O5 137.2(6)
O1 Dy2 O5 73.0(6)
O8 Dy2 O12 76.9(6)
O1 Dy2 O12 78.5(5)
O5 Dy2 O12 125.5(7)
O8 Dy2 O11 128.9(6)
O1 Dy2 O11 96.4(6)
O5 Dy2 O11 85.7(6)
O12 Dy2 O11 52.5(6)
O8 Dy2 O4 77.3(7)
O1 Dy2 O4 126.1(6)
O5 Dy2 O4 95.0(6)
O12 Dy2 O4 138.7(6)
O11 Dy2 O4 135.8(6)
O8 Dy2 N3 78.6(7)
O1 Dy2 N3 144.6(7)
O5 Dy2 N3 140.0(7)
O12 Dy2 N3 70.5(7)
O11 Dy2 N3 78.3(6)
O4 Dy2 N3 73.2(6)
O8 Dy2 O3 71.6(5)
O1 Dy2 O3 75.0(5)
O5 Dy2 O3 70.9(6)
O12 Dy2 O3 142.2(6)
O11 Dy2 O3 156.5(6)
O4 Dy2 O3 51.9(5)
N3 Dy2 O3 121.3(6)
O8 Dy2 N4 133.6(7)
O1 Dy2 N4 147.0(7)
O5 Dy2 N4 75.4(7)
O12 Dy2 N4 113.5(6)
O11 Dy2 N4 71.8(6)
O4 Dy2 N4 65.8(7)
N3 Dy2 N4 64.8(7)
O3 Dy2 N4 103.3(6)
O8 Dy2 C18 102.3(7)
O1 Dy2 C18 87.9(6)
O5 Dy2 C18 107.3(7)
O12 Dy2 C18 25.8(7)
O11 Dy2 C18 26.7(7)
O4 Dy2 C18 144.1(6)
N3 Dy2 C18 71.6(7)
O3 Dy2 C18 162.7(6)
N4 Dy2 C18 92.6(7)
O8 Dy2 C6 73.6(7)
O1 Dy2 C6 101.0(6)
O5 Dy2 C6 81.7(7)
O12 Dy2 C6 149.9(8)
O11 Dy2 C6 154.4(7)
O4 Dy2 C6 25.7(6)
N3 Dy2 C6 97.5(7)
O3 Dy2 C6 26.2(6)
N4 Dy2 C6 83.5(7)
C18 Dy2 C6 169.0(7)
O8 Dy2 Dy1 69.5(4)
O1 Dy2 Dy1 40.5(4)
O5 Dy2 Dy1 67.9(4)
O12 Dy2 Dy1 114.0(4)
O11 Dy2 Dy1 133.5(3)
O4 Dy2 Dy1 85.9(4)
N3 Dy2 Dy1 145.0(5)
O3 Dy2 Dy1 34.5(3)
N4 Dy2 Dy1 131.0(4)
C18 Dy2 Dy1 128.3(5)
C6 Dy2 Dy1 60.5(5)
C1 N2 C17 118(2)
C1 N2 Dy1 124.0(17)
C17 N2 Dy1 118.2(15)
C7 N3 C2 118(2)
C7 N3 Dy2 121.5(18)
C2 N3 Dy2 120.3(18)
C33 N1 C9 123(2)
C33 N1 Dy1 119.6(16)
C9 N1 Dy1 117.5(15)
C22 N4 C39 118(2)
C22 N4 Dy2 116.8(18)
C39 N4 Dy2 125.1(17)
C6 O3 Dy1 157.7(17)
C6 O3 Dy2 92.9(13)
Dy1 O3 Dy2 107.4(6)
C4 O1 Dy2 165.4(17)
C4 O1 Dy1 88.7(13)
Dy2 O1 Dy1 104.7(6)
C12 O7 Dy1 140.7(17)
C5 O5 Dy2 133.3(15)
C6 O4 Dy2 95.3(15)
C4 O2 Dy1 99.9(15)
C18 O12 Dy2 94.9(16)
C19 O9 Dy1 88.6(14)
C12 O8 Dy2 137.2(14)
C5 O6 Dy1 136.0(15)
C18 O11 Dy2 93.8(15)
C19 O10 Dy1 95.0(16)
N2 C1 C10 124(3)
N2 C1 C9 118(2)
C10 C1 C9 117(2)
C24 C2 N3 123(3)
C24 C2 C22 121(3)
N3 C2 C22 115(2)
C10 C3 C14 119(2)
C10 C3 H3 120.5
C14 C3 H3 120.5
O2 C4 O1 120(2)
O2 C4 C15 125(2)
O1 C4 C15 115(2)
O2 C4 Dy1 55.6(13)
O1 C4 Dy1 64.8(12)
C15 C4 Dy1 178(2)
O6 C5 O5 132(2)
O6 C5 C20 117.6(19)
O5 C5 C20 110.1(19)
O4 C6 O3 120(2)
O4 C6 C16 121(2)
O3 C6 C16 119(2)
O4 C6 Dy2 59.0(13)
O3 C6 Dy2 60.9(12)
C16 C6 Dy2 172(2)
N3 C7 C21 122(3)
N3 C7 H7 119.0
C21 C7 H7 119.0
C13 C8 C85 120(3)
C13 C8 C16 124(3)
C85 C8 C16 116(2)
N1 C9 C27 120(2)
N1 C9 C1 117(2)
C27 C9 C1 123(2)
C3 C10 C36 124(2)
C3 C10 C1 119(2)
C36 C10 C1 117(3)
C21 C11 C24 119(2)
C21 C11 H11 120.4
C24 C11 H11 120.4
O7 C12 O8 123(2)
O7 C12 C23 118(2)
O8 C12 C23 118(2)
C8 C13 C83 119(4)
C8 C13 H13 120.7
C83 C13 H13 120.7
C3 C14 C17 120(2)
C3 C14 H14 119.9
C17 C14 H14 119.9
C4 C15 C30 111(2)
C4 C15 C28 109(2)
C30 C15 C28 110(2)
C4 C15 H15 109.1
C30 C15 H15 109.1
C28 C15 H15 109.1
C42 C16 C6 111(2)
C42 C16 C8 116(3)
C6 C16 C8 104(2)
C42 C16 H16 108.4
C6 C16 H16 108.4
C8 C16 H16 108.4
C14 C17 N2 120(2)
C14 C17 H17 120.0
N2 C17 H17 120.0
O12 C18 O11 119(2)
O12 C18 C60 120(3)
O11 C18 C60 121(3)
O12 C18 Dy2 59.3(13)
O11 C18 Dy2 59.5(12)
C60 C18 Dy2 170(2)
O12 C18 H18 125(10)
O11 C18 H18 116(10)
C60 C18 H18 12(10)
Dy2 C18 H18 175(10)
O10 C19 O9 123(2)
O10 C19 C32 118(3)
O9 C19 C32 119(2)
O10 C19 Dy1 58.6(12)
O9 C19 Dy1 64.1(12)
C32 C19 Dy1 176(2)
C29 C20 C44 114(2)
C29 C20 C5 112(2)
C44 C20 C5 118.0(19)
C29 C20 H20 103.4
C44 C20 H20 103.4
C5 C20 H20 103.4
C11 C21 C7 118(3)
C11 C21 H21 121.0
C7 C21 H21 121.0
N4 C22 C2 122(2)
N4 C22 C37 119(3)
C2 C22 C37 119(3)
C67 C23 C12 116(2)
C67 C23 C69 111(2)
C12 C23 C69 105(2)
C67 C23 H23 108.0
C12 C23 H23 108.0
C69 C23 H23 108.0
C2 C24 C11 119(3)
C2 C24 C48 119(3)
C11 C24 C48 122(3)
C34 C25 C27 118(2)
C34 C25 H25 121.0
C27 C25 H25 121.0
C45 C26 C37 123(3)
C45 C26 H26 118.5
C37 C26 H26 118.6
C25 C27 C9 119(2)
C25 C27 C35 124(3)
C9 C27 C35 116(3)
C87 C28 C15 111(3)
C87 C28 H28A 109.5
C15 C28 H28A 109.5
C87 C28 H28B 109.5
C15 C28 H28B 109.5
H28A C28 H28B 108.0
C50 C29 C41 121(2)
C50 C29 C20 117(2)
C41 C29 C20 122(2)
C56 C30 C40 114(3)
C56 C30 C15 126(3)
C40 C30 C15 120(2)
C82 C32 C46 110(3)
C82 C32 C19 112(3)
C46 C32 C19 106(2)
C82 C32 H32 109.5
C46 C32 H32 109.5
C19 C32 H32 109.5
N1 C33 C34 117(2)
N1 C33 H33 121.5
C34 C33 H33 121.5
C25 C34 C33 122(3)
C25 C34 H34 119.2
C33 C34 H34 119.2
C36 C35 C27 124(3)
C36 C35 H35 118.2
C27 C35 H35 118.2
C35 C36 C10 123(2)
C35 C36 H36 118.7
C10 C36 H36 118.7
C47 C37 C22 116(4)
C47 C37 C26 128(3)
C22 C37 C26 116(3)
C89 C38 C46 121(5)
C89 C38 H38 119.3
C46 C38 H38 119.2
C45 C39 N4 127(3)
C45 C39 H39 116.7
N4 C39 H39 116.7
C30 C40 C57 124(3)
C30 C40 H40 117.8
C57 C40 H40 117.8
C52 C41 C29 123(3)
C52 C41 H41 118.4
C29 C41 H41 118.4
C16 C42 C86 113(3)
C16 C42 H42A 109.0
C86 C42 H42A 109.0
C16 C42 H42B 109.0
C86 C42 H42B 109.0
H42A C42 H42B 107.8
C53 C44 C20 114(2)
C53 C44 H44A 108.7
C20 C44 H44A 108.7
C53 C44 H44B 108.7
C20 C44 H44B 108.7
H44A C44 H44B 107.6
C26 C45 C39 118(4)
C26 C45 H45 121.1
C39 C45 H45 121.1
C66 C46 C38 121(3)
C66 C46 C32 117(4)
C38 C46 C32 122(3)
C47 C48 C24 119(3)
C47 C48 H48 120.7
C24 C48 H48 120.7
C48 C47 C37 127(4)
C48 C47 H47 116.5
C37 C47 H47 116.5
C29 C50 C90 119(3)
C29 C50 H50 120.7
C90 C50 H50 120.7
C90 C51 C52 120(3)
C90 C51 H51 119.8
C52 C51 H51 119.8
C41 C52 C51 115(3)
C41 C52 H52 122.5
C51 C52 H52 122.5
C44 C53 H53A 109.5
C44 C53 H53B 109.5
H53A C53 H53B 109.5
C44 C53 H53C 109.5
H53A C53 H53C 109.5
H53B C53 H53C 109.5
C55 C54 C57 116(4)
C55 C54 H54 121.9
C57 C54 H54 121.9
C55 C56 C30 123(3)
C55 C56 H56 118.4
C30 C56 H56 118.4
C40 C57 C54 119(4)
C40 C57 H57 120.7
C54 C57 H57 120.7
C56 C55 C54 123(4)
C56 C55 H55 118.4
C54 C55 H55 118.4
C59 C60 C18 111(3)
C59 C60 C71 112(3)
C18 C60 C71 109(3)
C59 C60 H18 83(10)
C18 C60 H18 28(10)
C71 C60 H18 127(10)
C60 C59 C58 110(3)
C60 C59 H18 19(10)
C58 C59 H18 128(10)
C60 C59 H59A 109.9
C58 C59 H59A 109.8
H18 C59 H59A 96.7
C60 C59 H59B 109.6
C58 C59 H59B 109.8
H18 C59 H59B 103.0
H59A C59 H59B 108.2
C59 C58 H58A 109.5
C59 C58 H58B 109.5
H58A C58 H58B 109.5
C59 C58 H58C 109.5
H58A C58 H58C 109.5
H58B C58 H58C 109.5
C46 C66 C91 114(4)
C46 C66 H66 122.9
C91 C66 H66 122.9
C68 C69 C70 121(3)
C68 C69 C23 120(2)
C70 C69 C23 119(2)
C79 C70 C69 118(3)
C79 C70 H70 121.0
C69 C70 H70 120.9
C23 C67 C80 109(3)
C23 C67 H67A 109.8
C80 C67 H67A 109.8
C23 C67 H67B 109.8
C80 C67 H67B 109.8
H67A C67 H67B 108.3
C69 C68 C77 118(3)
C69 C68 H68 121.0
C77 C68 H68 121.0
C71 C76 C75 115(4)
C71 C76 H76 122.3
C75 C76 H76 122.3
C72 C71 C76 120(3)
C72 C71 C60 123(3)
C76 C71 C60 117(3)
C71 C72 C73 121(4)
C71 C72 H72 119.3
C73 C72 H72 119.3
C74 C75 C76 127(4)
C74 C75 H75 116.6
C76 C75 H75 116.7
C75 C74 C73 120(3)
C75 C74 H74 120.2
C73 C74 H74 120.2
C74 C73 C72 116(4)
C74 C73 H73 121.9
C72 C73 H73 121.8
C78 C77 C68 122(4)
C78 C77 H77 118.8
C68 C77 H77 118.8
C70 C79 C78 126(4)
C70 C79 H79 117.1
C78 C79 H79 117.1
C79 C78 C77 114(3)
C79 C78 H78 123.0
C77 C78 H78 123.0
C67 C80 H80A 109.5
C67 C80 H80B 109.5
H80A C80 H80B 109.5
C67 C80 H80C 109.5
H80A C80 H80C 109.5
H80B C80 H80C 109.5
C32 C82 C81 116(3)
C32 C82 H82A 108.4
C81 C82 H82A 108.3
C32 C82 H82B 108.3
C81 C82 H82B 108.3
H82A C82 H82B 107.4
C82 C81 H81A 109.5
C82 C81 H81B 109.5
H81A C81 H81B 109.5
C82 C81 H81C 109.5
H81A C81 H81C 109.5
H81B C81 H81C 109.5
C92 C85 C8 122(3)
C92 C85 H85 119.0
C8 C85 H85 119.0
C84 C83 C13 122(3)
C84 C83 H83 119.0
C13 C83 H83 119.0
C83 C84 C92 119(3)
C83 C84 H84 120.5
C92 C84 H84 120.5
C42 C86 H86A 109.5
C42 C86 H86B 109.5
H86A C86 H86B 109.5
C42 C86 H86C 109.5
H86A C86 H86C 109.5
H86B C86 H86C 109.5
C28 C87 H87A 109.5
C28 C87 H87B 109.5
H87A C87 H87B 109.5
C28 C87 H87C 109.5
H87A C87 H87C 109.5
H87B C87 H87C 109.5
C89 C88 C91 119(5)
C89 C88 H88 120.5
C91 C88 H88 120.5
C88 C89 C38 121(6)
C88 C89 H89 119.3
C38 C89 H89 119.3
C51 C90 C50 121(3)
C51 C90 H90 119.4
C50 C90 H90 119.4
C88 C91 C66 122(4)
C88 C91 H91 119.1
C66 C91 H91 119.2
C85 C92 C84 118(4)
C85 C92 H92 121.2
C84 C92 H92 121.2

loop_
_geom_bond_atom_site_label_1
_geom_bond_atom_site_label_2
_geom_bond_distance
Dy1 O6 2.277(16)
Dy1 O3 2.324(15)
Dy1 O7 2.351(16)
Dy1 O10 2.414(16)
Dy1 O2 2.433(16)
Dy1 N2 2.512(19)
Dy1 O9 2.534(14)
Dy1 N1 2.628(19)
Dy1 O1 2.630(15)
Dy1 C19 2.82(3)
Dy1 C4 2.91(2)
Dy1 Dy2 3.9141(11)
Dy2 O8 2.301(17)
Dy2 O1 2.307(15)
Dy2 O5 2.375(16)
Dy2 O12 2.429(14)
Dy2 O11 2.430(15)
Dy2 O4 2.491(17)
Dy2 N3 2.51(2)
Dy2 O3 2.532(15)
Dy2 N4 2.59(2)
Dy2 C18 2.81(3)
Dy2 C6 2.89(2)
N2 C1 1.29(3)
N2 C17 1.42(3)
N3 C7 1.32(4)
N3 C2 1.39(3)
N1 C33 1.31(3)
N1 C9 1.37(3)
N4 C22 1.33(3)
N4 C39 1.36(4)
O3 C6 1.28(3)
O1 C4 1.30(3)
O7 C12 1.20(3)
O5 C5 1.28(3)
O4 C6 1.26(3)
O2 C4 1.22(3)
O12 C18 1.23(3)
O9 C19 1.29(4)
O8 C12 1.31(3)
O6 C5 1.18(3)
O11 C18 1.27(3)
O10 C19 1.26(3)
C1 C10 1.46(3)
C1 C9 1.47(4)
C2 C24 1.38(3)
C2 C22 1.44(4)
C3 C10 1.35(4)
C3 C14 1.41(4)
C3 H3 0.9300
C4 C15 1.49(3)
C5 C20 1.62(3)
C6 C16 1.52(3)
C7 C21 1.47(3)
C7 H7 0.9300
C8 C13 1.40(3)
C8 C85 1.42(5)
C8 C16 1.56(4)
C9 C27 1.40(3)
C10 C36 1.42(4)
C11 C21 1.39(5)
C11 C24 1.40(5)
C11 H11 0.9300
C12 C23 1.48(3)
C13 C83 1.41(4)
C13 H13 0.9300
C14 C17 1.42(3)
C14 H14 0.9300
C15 C30 1.53(4)
C15 C28 1.54(4)
C15 H15 0.9800
C16 C42 1.48(4)
C16 H16 0.9800
C17 H17 0.9300
C18 C60 1.54(4)
C18 H18 1.1(3)
C19 C32 1.55(4)
C20 C29 1.49(3)
C20 C44 1.53(3)
C20 H20 0.9800
C21 H21 0.9300
C22 C37 1.46(4)
C23 C67 1.47(3)
C23 C69 1.60(4)
C23 H23 0.9800
C24 C48 1.50(5)
C25 C34 1.37(4)
C25 C27 1.38(4)
C25 H25 0.9300
C26 C45 1.23(5)
C26 C37 1.48(5)
C26 H26 0.9300
C27 C35 1.42(4)
C28 C87 1.52(4)
C28 H28A 0.9700
C28 H28B 0.9700
C29 C50 1.34(4)
C29 C41 1.38(3)
C30 C56 1.37(3)
C30 C40 1.38(3)
C32 C82 1.52(4)
C32 C46 1.54(4)
C32 H32 0.9800
C33 C34 1.45(3)
C33 H33 0.9300
C34 H34 0.9300
C35 C36 1.34(4)
C35 H35 0.9300
C36 H36 0.9300
C37 C47 1.42(5)
C38 C89 1.34(5)
C38 C46 1.43(5)
C38 H38 0.9300
C39 C45 1.35(4)
C39 H39 0.9300
C40 C57 1.39(4)
C40 H40 0.9300
C41 C52 1.37(4)
C41 H41 0.9300
C42 C86 1.56(4)
C42 H42A 0.9700
C42 H42B 0.9700
C44 C53 1.51(3)
C44 H44A 0.9700
C44 H44B 0.9700
C45 H45 0.9300
C46 C66 1.39(4)
C48 C47 1.28(6)
C48 H48 0.9300
C47 H47 0.9300
C50 C90 1.43(4)
C50 H50 0.9300
C51 C90 1.33(4)
C51 C52 1.48(4)
C51 H51 0.9300
C52 H52 0.9300
C53 H53A 0.9600
C53 H53B 0.9600
C53 H53C 0.9600
C54 C55 1.36(6)
C54 C57 1.41(6)
C54 H54 0.9300
C56 C55 1.36(4)
C56 H56 0.9300
C57 H57 0.9300
C55 H55 0.9300
C60 C59 1.52(5)
C60 C71 1.58(4)
C60 H18 0.5(3)
C59 C58 1.53(4)
C59 H18 1.5(4)
C59 H59A 0.9700
C59 H59B 0.9700
C58 H58A 0.9600
C58 H58B 0.9600
C58 H58C 0.9600
C66 C91 1.46(5)
C66 H66 0.9300
C69 C68 1.33(4)
C69 C70 1.39(4)
C70 C79 1.33(5)
C70 H70 0.9300
C67 C80 1.53(4)
C67 H67A 0.9700
C67 H67B 0.9700
C68 C77 1.42(4)
C68 H68 0.9300
C76 C71 1.40(4)
C76 C75 1.44(5)
C76 H76 0.9300
C71 C72 1.37(4)
C72 C73 1.46(4)
C72 H72 0.9300
C75 C74 1.25(6)
C75 H75 0.9300
C74 C73 1.42(6)
C74 H74 0.9300
C73 H73 0.9300
C77 C78 1.39(6)
C77 H77 0.9300
C79 C78 1.36(6)
C79 H79 0.9300
C78 H78 0.9300
C80 H80A 0.9600
C80 H80B 0.9600
C80 H80C 0.9600
C82 C81 1.53(4)
C82 H82A 0.9700
C82 H82B 0.9700
C81 H81A 0.9600
C81 H81B 0.9600
C81 H81C 0.9600
C85 C92 1.38(4)
C85 H85 0.9300
C83 C84 1.40(5)
C83 H83 0.9300
C84 C92 1.47(5)
C84 H84 0.9300
C86 H86A 0.9600
C86 H86B 0.9600
C86 H86C 0.9600
C87 H87A 0.9600
C87 H87B 0.9600
C87 H87C 0.9600
C88 C89 1.32(8)
C88 C91 1.43(8)
C88 H88 0.9300
C89 H89 0.9300
C90 H90 0.9300
C91 H91 0.9300
C92 H92 0.9300

loop_
_geom_torsion_atom_site_label_1
_geom_torsion_atom_site_label_2
_geom_torsion_atom_site_label_3
_geom_torsion_atom_site_label_4
_geom_torsion
O6 Dy1 Dy2 O8 -177.8(8)
O3 Dy1 Dy2 O8 -87.1(9)
O7 Dy1 Dy2 O8 6.7(7)
O10 Dy1 Dy2 O8 -53.8(7)
O2 Dy1 Dy2 O8 101.0(7)
N2 Dy1 Dy2 O8 155.9(10)
O9 Dy1 Dy2 O8 -114.8(7)
N1 Dy1 Dy2 O8 43.1(8)
O1 Dy1 Dy2 O8 95.5(9)
C19 Dy1 Dy2 O8 -85.6(9)
C4 Dy1 Dy2 O8 98.5(8)
O6 Dy1 Dy2 O1 86.6(9)
O3 Dy1 Dy2 O1 177.4(13)
O7 Dy1 Dy2 O1 -88.8(8)
O10 Dy1 Dy2 O1 -149.3(9)
O2 Dy1 Dy2 O1 5.5(9)
N2 Dy1 Dy2 O1 60.4(11)
O9 Dy1 Dy2 O1 149.7(9)
N1 Dy1 Dy2 O1 -52.4(10)
C19 Dy1 Dy2 O1 178.9(10)
C4 Dy1 Dy2 O1 3.0(10)
O6 Dy1 Dy2 O5 -2.7(7)
O3 Dy1 Dy2 O5 88.1(9)
O7 Dy1 Dy2 O5 -178.1(9)
O10 Dy1 Dy2 O5 121.3(7)
O2 Dy1 Dy2 O5 -83.8(7)
N2 Dy1 Dy2 O5 -29.0(10)
O9 Dy1 Dy2 O5 60.4(7)
N1 Dy1 Dy2 O5 -141.8(8)
O1 Dy1 Dy2 O5 -89.3(9)
C19 Dy1 Dy2 O5 89.6(9)
C4 Dy1 Dy2 O5 -86.4(8)
O6 Dy1 Dy2 O12 117.7(7)
O3 Dy1 Dy2 O12 -151.5(9)
O7 Dy1 Dy2 O12 -57.7(7)
O10 Dy1 Dy2 O12 -118.3(7)
O2 Dy1 Dy2 O12 36.6(7)
N2 Dy1 Dy2 O12 91.4(10)
O9 Dy1 Dy2 O12 -179.2(9)
N1 Dy1 Dy2 O12 -21.4(9)
O1 Dy1 Dy2 O12 31.1(9)
C19 Dy1 Dy2 O12 -150.0(10)
C4 Dy1 Dy2 O12 34.0(8)
O6 Dy1 Dy2 O11 57.5(7)
O3 Dy1 Dy2 O11 148.3(9)
O7 Dy1 Dy2 O11 -118.0(7)
O10 Dy1 Dy2 O11 -178.5(9)
O2 Dy1 Dy2 O11 -23.7(8)
N2 Dy1 Dy2 O11 31.2(10)
O9 Dy1 Dy2 O11 120.6(8)
N1 Dy1 Dy2 O11 -81.6(9)
O1 Dy1 Dy2 O11 -29.2(9)
C19 Dy1 Dy2 O11 149.8(10)
C4 Dy1 Dy2 O11 -26.2(8)
O6 Dy1 Dy2 O4 -99.8(7)
O3 Dy1 Dy2 O4 -9.0(9)
O7 Dy1 Dy2 O4 84.7(7)
O10 Dy1 Dy2 O4 24.2(7)
O2 Dy1 Dy2 O4 179.0(9)
N2 Dy1 Dy2 O4 -126.1(10)
O9 Dy1 Dy2 O4 -36.7(7)
N1 Dy1 Dy2 O4 121.1(8)
O1 Dy1 Dy2 O4 173.5(9)
C19 Dy1 Dy2 O4 -7.5(9)
C4 Dy1 Dy2 O4 176.5(8)
O6 Dy1 Dy2 N3 -152.2(10)
O3 Dy1 Dy2 N3 -61.5(12)
O7 Dy1 Dy2 N3 32.3(11)
O10 Dy1 Dy2 N3 -28.2(11)
O2 Dy1 Dy2 N3 126.6(11)
N2 Dy1 Dy2 N3 -178.5(15)
O9 Dy1 Dy2 N3 -89.2(11)
N1 Dy1 Dy2 N3 68.7(11)
O1 Dy1 Dy2 N3 121.1(12)
C19 Dy1 Dy2 N3 -59.9(12)
C4 Dy1 Dy2 N3 124.1(11)
O6 Dy1 Dy2 O3 -90.8(9)
O7 Dy1 Dy2 O3 93.8(9)
O10 Dy1 Dy2 O3 33.2(9)
O2 Dy1 Dy2 O3 -171.9(9)
N2 Dy1 Dy2 O3 -117.1(11)
O9 Dy1 Dy2 O3 -27.7(9)
N1 Dy1 Dy2 O3 130.1(10)
O1 Dy1 Dy2 O3 -177.4(13)
C19 Dy1 Dy2 O3 1.5(11)
C4 Dy1 Dy2 O3 -174.5(10)
O6 Dy1 Dy2 N4 -47.2(8)
O3 Dy1 Dy2 N4 43.5(10)
O7 Dy1 Dy2 N4 137.3(8)
O10 Dy1 Dy2 N4 76.8(9)
O2 Dy1 Dy2 N4 -128.4(9)
N2 Dy1 Dy2 N4 -73.5(11)
O9 Dy1 Dy2 N4 15.8(9)
N1 Dy1 Dy2 N4 173.7(11)
O1 Dy1 Dy2 N4 -133.9(10)
C19 Dy1 Dy2 N4 45.1(10)
C4 Dy1 Dy2 N4 -130.9(10)
O6 Dy1 Dy2 C18 92.4(9)
O3 Dy1 Dy2 C18 -176.8(10)
O7 Dy1 Dy2 C18 -83.0(9)
O10 Dy1 Dy2 C18 -143.5(9)
O2 Dy1 Dy2 C18 11.3(9)
N2 Dy1 Dy2 C18 66.2(12)
O9 Dy1 Dy2 C18 155.5(9)
N1 Dy1 Dy2 C18 -46.7(10)
O1 Dy1 Dy2 C18 5.8(11)
C19 Dy1 Dy2 C18 -175.3(13)
C4 Dy1 Dy2 C18 8.8(10)
O6 Dy1 Dy2 C6 -95.5(8)
O3 Dy1 Dy2 C6 -4.7(10)
O7 Dy1 Dy2 C6 89.0(8)
O10 Dy1 Dy2 C6 28.5(8)
O2 Dy1 Dy2 C6 -176.7(8)
N2 Dy1 Dy2 C6 -121.8(11)
O9 Dy1 Dy2 C6 -32.4(8)
N1 Dy1 Dy2 C6 125.4(9)
O1 Dy1 Dy2 C6 177.8(9)
C19 Dy1 Dy2 C6 -3.2(10)
C4 Dy1 Dy2 C6 -179.2(11)
O6 Dy1 N2 C1 -157(2)
O3 Dy1 N2 C1 157(2)
O7 Dy1 N2 C1 2(3)
O10 Dy1 N2 C1 73(2)
O2 Dy1 N2 C1 -75(2)
O9 Dy1 N2 C1 125(2)
N1 Dy1 N2 C1 1(2)
O1 Dy1 N2 C1 -96(2)
C19 Dy1 N2 C1 97(2)
C4 Dy1 N2 C1 -84(2)
Dy2 Dy1 N2 C1 -132(2)
O6 Dy1 N2 C17 22.4(17)
O3 Dy1 N2 C17 -24(2)
O7 Dy1 N2 C17 -178.6(15)
O10 Dy1 N2 C17 -108.0(18)
O2 Dy1 N2 C17 104.7(18)
O9 Dy1 N2 C17 -55.5(17)
N1 Dy1 N2 C17 -179(2)
O1 Dy1 N2 C17 83.5(18)
C19 Dy1 N2 C17 -83.5(18)
C4 Dy1 N2 C17 95.7(18)
Dy2 Dy1 N2 C17 47(2)
O8 Dy2 N3 C7 -28(2)
O1 Dy2 N3 C7 22(3)
O5 Dy2 N3 C7 174.9(19)
O12 Dy2 N3 C7 52(2)
O11 Dy2 N3 C7 106(2)
O4 Dy2 N3 C7 -108(2)
O3 Dy2 N3 C7 -88(2)
N4 Dy2 N3 C7 -178(2)
C18 Dy2 N3 C7 80(2)
C6 Dy2 N3 C7 -99(2)
Dy1 Dy2 N3 C7 -52(3)
O8 Dy2 N3 C2 159.3(19)
O1 Dy2 N3 C2 -151.2(16)
O5 Dy2 N3 C2 2(2)
O12 Dy2 N3 C2 -120.7(19)
O11 Dy2 N3 C2 -66.6(18)
O4 Dy2 N3 C2 79.2(19)
O3 Dy2 N3 C2 99.3(18)
N4 Dy2 N3 C2 8.6(17)
C18 Dy2 N3 C2 -93.5(19)
C6 Dy2 N3 C2 87.7(19)
Dy1 Dy2 N3 C2 134.9(15)
O6 Dy1 N1 C33 -143(2)
O3 Dy1 N1 C33 30(3)
O7 Dy1 N1 C33 4(2)
O10 Dy1 N1 C33 89(2)
O2 Dy1 N1 C33 -93(2)
N2 Dy1 N1 C33 -176(2)
O9 Dy1 N1 C33 129(2)
O1 Dy1 N1 C33 -59(2)
C19 Dy1 N1 C33 109(2)
C4 Dy1 N1 C33 -76(2)
Dy2 Dy1 N1 C33 -30(2)
O6 Dy1 N1 C9 34(2)
O3 Dy1 N1 C9 -152.7(15)
O7 Dy1 N1 C9 -178.2(18)
O10 Dy1 N1 C9 -93.5(17)
O2 Dy1 N1 C9 84.4(17)
N2 Dy1 N1 C9 1.3(16)
O9 Dy1 N1 C9 -53.8(18)
O1 Dy1 N1 C9 118.8(16)
C19 Dy1 N1 C9 -73.1(17)
C4 Dy1 N1 C9 101.3(17)
Dy2 Dy1 N1 C9 147.5(14)
O8 Dy2 N4 C22 -47(2)
O1 Dy2 N4 C22 153.2(17)
O5 Dy2 N4 C22 170(2)
O12 Dy2 N4 C22 47(2)
O11 Dy2 N4 C22 80.1(19)
O4 Dy2 N4 C22 -87.2(19)
N3 Dy2 N4 C22 -5.3(18)
O3 Dy2 N4 C22 -123.9(19)
C18 Dy2 N4 C22 63(2)
C6 Dy2 N4 C22 -106.7(19)
Dy1 Dy2 N4 C22 -147.5(16)
O8 Dy2 N4 C39 136(2)
O1 Dy2 N4 C39 -24(3)
O5 Dy2 N4 C39 -7(2)
O12 Dy2 N4 C39 -130(2)
O11 Dy2 N4 C39 -97(2)
O4 Dy2 N4 C39 95(2)
N3 Dy2 N4 C39 177(2)
O3 Dy2 N4 C39 59(2)
C18 Dy2 N4 C39 -114(2)
C6 Dy2 N4 C39 76(2)
Dy1 Dy2 N4 C39 35(2)
O6 Dy1 O3 C6 -128(4)
O7 Dy1 O3 C6 82(4)
O10 Dy1 O3 C6 2(4)
O2 Dy1 O3 C6 164(4)
N2 Dy1 O3 C6 -81(5)
O9 Dy1 O3 C6 -51(4)
N1 Dy1 O3 C6 56(4)
O1 Dy1 O3 C6 156(4)
C19 Dy1 O3 C6 -24(4)
C4 Dy1 O3 C6 159(4)
Dy2 Dy1 O3 C6 155(5)
O6 Dy1 O3 Dy2 76.9(7)
O7 Dy1 O3 Dy2 -72.6(7)
O10 Dy1 O3 Dy2 -152.7(7)
O2 Dy1 O3 Dy2 9.6(10)
N2 Dy1 O3 Dy2 124.2(10)
O9 Dy1 O3 Dy2 154.4(8)
N1 Dy1 O3 Dy2 -98.2(11)
O1 Dy1 O3 Dy2 1.5(8)
C19 Dy1 O3 Dy2 -178.7(9)
C4 Dy1 O3 Dy2 4.9(8)
O8 Dy2 O3 C6 -90.3(16)
O1 Dy2 O3 C6 -172.3(15)
O5 Dy2 O3 C6 110.8(16)
O12 Dy2 O3 C6 -125.3(16)
O11 Dy2 O3 C6 116.6(18)
O4 Dy2 O3 C6 -2.1(15)
N3 Dy2 O3 C6 -26.7(18)
N4 Dy2 O3 C6 41.7(16)
C18 Dy2 O3 C6 -162(2)
Dy1 Dy2 O3 C6 -170.6(19)
O8 Dy2 O3 Dy1 80.4(7)
O1 Dy2 O3 Dy1 -1.7(9)
O5 Dy2 O3 Dy1 -78.6(8)
O12 Dy2 O3 Dy1 45.3(13)
O11 Dy2 O3 Dy1 -72.8(14)
O4 Dy2 O3 Dy1 168.5(11)
N3 Dy2 O3 Dy1 143.9(8)
N4 Dy2 O3 Dy1 -147.7(7)
C18 Dy2 O3 Dy1 9(3)
C6 Dy2 O3 Dy1 170.6(19)
O8 Dy2 O1 C4 131(7)
O5 Dy2 O1 C4 -80(7)
O12 Dy2 O1 C4 53(6)
O11 Dy2 O1 C4 3(7)
O4 Dy2 O1 C4 -164(6)
N3 Dy2 O1 C4 82(7)
O3 Dy2 O1 C4 -155(6)
N4 Dy2 O1 C4 -63(7)
C18 Dy2 O1 C4 28(6)
C6 Dy2 O1 C4 -158(7)
Dy1 Dy2 O1 C4 -156(7)
O8 Dy2 O1 Dy1 -72.4(7)
O5 Dy2 O1 Dy1 75.7(7)
O12 Dy2 O1 Dy1 -151.3(8)
O11 Dy2 O1 Dy1 159.2(7)
O4 Dy2 O1 Dy1 -8.0(10)
N3 Dy2 O1 Dy1 -122.0(10)
O3 Dy2 O1 Dy1 1.5(8)
N4 Dy2 O1 Dy1 93.0(12)
C18 Dy2 O1 Dy1 -175.5(8)
C6 Dy2 O1 Dy1 -1.9(8)
O6 Dy1 O1 C4 93.0(16)
O3 Dy1 O1 C4 172.5(15)
O7 Dy1 O1 C4 -108.5(16)
O10 Dy1 O1 C4 -128.9(17)
O2 Dy1 O1 C4 1.2(15)
N2 Dy1 O1 C4 28.0(17)
O9 Dy1 O1 C4 126.3(16)
N1 Dy1 O1 C4 -42.4(16)
C19 Dy1 O1 C4 172(2)
Dy2 Dy1 O1 C4 174.1(19)
O6 Dy1 O1 Dy2 -81.1(7)
O3 Dy1 O1 Dy2 -1.7(8)
O7 Dy1 O1 Dy2 77.4(8)
O10 Dy1 O1 Dy2 56.9(13)
O2 Dy1 O1 Dy2 -172.9(11)
N2 Dy1 O1 Dy2 -146.2(7)
O9 Dy1 O1 Dy2 -47.8(12)
N1 Dy1 O1 Dy2 143.5(7)
C19 Dy1 O1 Dy2 -2(2)
C4 Dy1 O1 Dy2 -174.1(19)
O6 Dy1 O7 C12 -24(3)
O3 Dy1 O7 C12 22(3)
O10 Dy1 O7 C12 115(3)
O2 Dy1 O7 C12 -102(3)
N2 Dy1 O7 C12 -173(3)
O9 Dy1 O7 C12 86(3)
N1 Dy1 O7 C12 -172(3)
O1 Dy1 O7 C12 -55(3)
C19 Dy1 O7 C12 103(3)
C4 Dy1 O7 C12 -80(3)
Dy2 Dy1 O7 C12 -18(3)
O8 Dy2 O5 C5 11(3)
O1 Dy2 O5 C5 -38(2)
O12 Dy2 O5 C5 -100(2)
O11 Dy2 O5 C5 -137(2)
O4 Dy2 O5 C5 88(2)
N3 Dy2 O5 C5 158(2)
O3 Dy2 O5 C5 41(2)
N4 Dy2 O5 C5 151(2)
C18 Dy2 O5 C5 -121(2)
C6 Dy2 O5 C5 66(2)
Dy1 Dy2 O5 C5 4(2)
O8 Dy2 O4 C6 78.5(17)
O1 Dy2 O4 C6 14(2)
O5 Dy2 O4 C6 -58.7(17)
O12 Dy2 O4 C6 131.1(16)
O11 Dy2 O4 C6 -147.7(16)
N3 Dy2 O4 C6 160.3(19)
O3 Dy2 O4 C6 2.2(15)
N4 Dy2 O4 C6 -130.2(19)
C18 Dy2 O4 C6 172.2(17)
Dy1 Dy2 O4 C6 8.7(16)
O6 Dy1 O2 C4 -76.1(18)
O3 Dy1 O2 C4 -11(2)
O7 Dy1 O2 C4 61.4(18)
O10 Dy1 O2 C4 138.6(17)
N2 Dy1 O2 C4 -158.3(19)
O9 Dy1 O2 C4 -128.3(17)
N1 Dy1 O2 C4 135.5(19)
O1 Dy1 O2 C4 -1.3(16)
C19 Dy1 O2 C4 -174.3(19)
Dy2 Dy1 O2 C4 -5.3(17)
O8 Dy2 O12 C18 170.2(16)
O1 Dy2 O12 C18 -109.6(16)
O5 Dy2 O12 C18 -50.4(16)
O11 Dy2 O12 C18 -2.1(14)
O4 Dy2 O12 C18 117.6(16)
N3 Dy2 O12 C18 87.9(15)
O3 Dy2 O12 C18 -155.8(14)
N4 Dy2 O12 C18 38.1(17)
C6 Dy2 O12 C18 158.3(15)
Dy1 Dy2 O12 C18 -129.6(14)
O6 Dy1 O9 C19 177.7(15)
O3 Dy1 O9 C19 100.5(15)
O7 Dy1 O9 C19 39.1(16)
O10 Dy1 O9 C19 2.7(14)
O2 Dy1 O9 C19 -128.8(15)
N2 Dy1 O9 C19 -97.6(15)
N1 Dy1 O9 C19 -46.2(16)
O1 Dy1 O9 C19 145.0(14)
C4 Dy1 O9 C19 -169.3(15)
Dy2 Dy1 O9 C19 117.5(14)
O1 Dy2 O8 C12 36(2)
O5 Dy2 O8 C12 -12(3)
O12 Dy2 O8 C12 116(2)
O11 Dy2 O8 C12 124(2)
O4 Dy2 O8 C12 -96(2)
N3 Dy2 O8 C12 -171(3)
O3 Dy2 O8 C12 -42(2)
N4 Dy2 O8 C12 -133(2)
C18 Dy2 O8 C12 121(2)
C6 Dy2 O8 C12 -70(2)
Dy1 Dy2 O8 C12 -6(2)
O3 Dy1 O6 C5 -36(2)
O7 Dy1 O6 C5 10(3)
O10 Dy1 O6 C5 -114(2)
O2 Dy1 O6 C5 92(2)
N2 Dy1 O6 C5 170(2)
O9 Dy1 O6 C5 -119(2)
N1 Dy1 O6 C5 140(2)
O1 Dy1 O6 C5 40(2)
C19 Dy1 O6 C5 -118(2)
C4 Dy1 O6 C5 68(2)
Dy2 Dy1 O6 C5 4(2)
O8 Dy2 O11 C18 -7.5(16)
O1 Dy2 O11 C18 72.2(14)
O5 Dy2 O11 C18 144.6(14)
O12 Dy2 O11 C18 2.1(13)
O4 Dy2 O11 C18 -122.7(14)
N3 Dy2 O11 C18 -72.3(14)
O3 Dy2 O11 C18 139.1(15)
N4 Dy2 O11 C18 -139.4(15)
C6 Dy2 O11 C18 -155.1(16)
Dy1 Dy2 O11 C18 90.8(14)
O6 Dy1 O10 C19 -8.9(17)
O3 Dy1 O10 C19 -79.7(15)
O7 Dy1 O10 C19 -153.8(15)
O2 Dy1 O10 C19 125.1(15)
N2 Dy1 O10 C19 65.0(15)
O9 Dy1 O10 C19 -2.7(14)
N1 Dy1 O10 C19 128.3(16)
O1 Dy1 O10 C19 -134.4(15)
C4 Dy1 O10 C19 167.3(17)
Dy2 Dy1 O10 C19 -99.5(14)
C17 N2 C1 C10 3(4)
Dy1 N2 C1 C10 -178(2)
C17 N2 C1 C9 177(2)
Dy1 N2 C1 C9 -4(4)
C7 N3 C2 C24 6(4)
Dy2 N3 C2 C24 179.4(18)
C7 N3 C2 C22 176(2)
Dy2 N3 C2 C22 -11(3)
Dy1 O2 C4 O1 2(3)
Dy1 O2 C4 C15 -178(2)
Dy2 O1 C4 O2 155(5)
Dy1 O1 C4 O2 -2(3)
Dy2 O1 C4 C15 -25(8)
Dy1 O1 C4 C15 178(2)
Dy2 O1 C4 Dy1 157(7)
O6 Dy1 C4 O2 98.6(18)
O3 Dy1 C4 O2 170.5(17)
O7 Dy1 C4 O2 -117.2(18)
O10 Dy1 C4 O2 -78(2)
N2 Dy1 C4 O2 21.3(19)
O9 Dy1 C4 O2 86(2)
N1 Dy1 C4 O2 -41.7(18)
O1 Dy1 C4 O2 178(3)
C19 Dy1 C4 O2 29(9)
Dy2 Dy1 C4 O2 174(2)
O6 Dy1 C4 O1 -79.1(15)
O3 Dy1 C4 O1 -7.3(14)
O7 Dy1 C4 O1 65.1(15)
O10 Dy1 C4 O1 103.9(19)
O2 Dy1 C4 O1 -178(3)
N2 Dy1 C4 O1 -156.4(15)
O9 Dy1 C4 O1 -92.2(18)
N1 Dy1 C4 O1 140.6(15)
C19 Dy1 C4 O1 -149(8)
Dy2 Dy1 C4 O1 -3.8(12)
O6 Dy1 C4 C15 -156(59)
O3 Dy1 C4 C15 -85(59)
O7 Dy1 C4 C15 -12(59)
O10 Dy1 C4 C15 27(60)
O2 Dy1 C4 C15 105(60)
N2 Dy1 C4 C15 126(59)
O9 Dy1 C4 C15 -169(59)
N1 Dy1 C4 C15 63(59)
O1 Dy1 C4 C15 -77(59)
C19 Dy1 C4 C15 134(57)
Dy2 Dy1 C4 C15 -81(59)
Dy1 O6 C5 O5 -2(4)
Dy1 O6 C5 C20 174.7(16)
Dy2 O5 C5 O6 -4(4)
Dy2 O5 C5 C20 179.1(16)
Dy2 O4 C6 O3 -4(3)
Dy2 O4 C6 C16 171(2)
Dy1 O3 C6 O4 -152(3)
Dy2 O3 C6 O4 4(3)
Dy1 O3 C6 C16 33(6)
Dy2 O3 C6 C16 -171(2)
Dy1 O3 C6 Dy2 -156(4)
O8 Dy2 C6 O4 -94.7(17)
O1 Dy2 C6 O4 -168.6(17)
O5 Dy2 C6 O4 120.6(17)
O12 Dy2 C6 O4 -83(2)
O11 Dy2 C6 O4 59(2)
N3 Dy2 C6 O4 -19.0(18)
O3 Dy2 C6 O4 -176(3)
N4 Dy2 C6 O4 44.5(17)
C18 Dy2 C6 O4 -25(5)
Dy1 Dy2 C6 O4 -170.1(19)
O8 Dy2 C6 O3 81.4(15)
O1 Dy2 C6 O3 7.5(14)
O5 Dy2 C6 O3 -63.2(15)
O12 Dy2 C6 O3 93.5(18)
O11 Dy2 C6 O3 -124.4(15)
O4 Dy2 C6 O3 176(3)
N3 Dy2 C6 O3 157.2(15)
N4 Dy2 C6 O3 -139.3(16)
C18 Dy2 C6 O3 151(4)
Dy1 Dy2 C6 O3 6.1(12)
O8 Dy2 C6 C16 174(13)
O1 Dy2 C6 C16 100(13)
O5 Dy2 C6 C16 30(13)
O12 Dy2 C6 C16 -174(12)
O11 Dy2 C6 C16 -32(13)
O4 Dy2 C6 C16 -91(13)
N3 Dy2 C6 C16 -110(13)
O3 Dy2 C6 C16 93(13)
N4 Dy2 C6 C16 -47(13)
C18 Dy2 C6 C16 -116(12)
Dy1 Dy2 C6 C16 99(13)
C2 N3 C7 C21 -5(4)
Dy2 N3 C7 C21 -178(2)
C33 N1 C9 C27 -1(4)
Dy1 N1 C9 C27 -178.4(19)
C33 N1 C9 C1 174(2)
Dy1 N1 C9 C1 -3(3)
N2 C1 C9 N1 5(4)
C10 C1 C9 N1 179(2)
N2 C1 C9 C27 179(3)
C10 C1 C9 C27 -6(4)
C14 C3 C10 C36 180(3)
C14 C3 C10 C1 -3(4)
N2 C1 C10 C3 -2(5)
C9 C1 C10 C3 -176(3)
N2 C1 C10 C36 176(3)
C9 C1 C10 C36 1(4)
Dy1 O7 C12 O8 20(4)
Dy1 O7 C12 C23 -161.1(18)
Dy2 O8 C12 O7 -2(4)
Dy2 O8 C12 C23 178.9(16)
C85 C8 C13 C83 6(4)
C16 C8 C13 C83 -179(2)
C10 C3 C14 C17 6(4)
O2 C4 C15 C30 -77(4)
O1 C4 C15 C30 103(3)
Dy1 C4 C15 C30 179(100)
O2 C4 C15 C28 44(4)
O1 C4 C15 C28 -136(2)
Dy1 C4 C15 C28 -60(60)
O4 C6 C16 C42 55(4)
O3 C6 C16 C42 -130(3)
Dy2 C6 C16 C42 141(12)
O4 C6 C16 C8 -71(3)
O3 C6 C16 C8 104(3)
Dy2 C6 C16 C8 15(14)
C13 C8 C16 C42 -5(4)
C85 C8 C16 C42 171(3)
C13 C8 C16 C6 118(3)
C85 C8 C16 C6 -67(3)
C3 C14 C17 N2 -5(4)
C1 N2 C17 C14 1(4)
Dy1 N2 C17 C14 -178.5(19)
Dy2 O12 C18 O11 4(2)
Dy2 O12 C18 C60 -169(2)
Dy2 O11 C18 O12 -4(2)
Dy2 O11 C18 C60 169(2)
O8 Dy2 C18 O12 -9.7(16)
O1 Dy2 C18 O12 67.5(15)
O5 Dy2 C18 O12 139.0(14)
O11 Dy2 C18 O12 176(2)
O4 Dy2 C18 O12 -95.1(18)
N3 Dy2 C18 O12 -83.2(15)
O3 Dy2 C18 O12 58(3)
N4 Dy2 C18 O12 -145.5(15)
C6 Dy2 C18 O12 -77(5)
Dy1 Dy2 C18 O12 63.7(16)
O8 Dy2 C18 O11 174.0(13)
O1 Dy2 C18 O11 -108.7(14)
O5 Dy2 C18 O11 -37.3(14)
O12 Dy2 C18 O11 -176(2)
O4 Dy2 C18 O11 88.7(18)
N3 Dy2 C18 O11 100.6(14)
O3 Dy2 C18 O11 -119(2)
N4 Dy2 C18 O11 38.2(14)
C6 Dy2 C18 O11 107(4)
Dy1 Dy2 C18 O11 -112.5(12)
O8 Dy2 C18 C60 77(13)
O1 Dy2 C18 C60 154(13)
O5 Dy2 C18 C60 -134(13)
O12 Dy2 C18 C60 87(13)
O11 Dy2 C18 C60 -97(13)
O4 Dy2 C18 C60 -8(14)
N3 Dy2 C18 C60 4(13)
O3 Dy2 C18 C60 144(12)
N4 Dy2 C18 C60 -59(13)
C6 Dy2 C18 C60 10(16)
Dy1 Dy2 C18 C60 151(13)
Dy1 O10 C19 O9 5(3)
Dy1 O10 C19 C32 178(2)
Dy1 O9 C19 O10 -5(3)
Dy1 O9 C19 C32 -178(2)
O6 Dy1 C19 O10 172.9(14)
O3 Dy1 C19 O10 99.3(15)
O7 Dy1 C19 O10 26.7(15)
O2 Dy1 C19 O10 -95(2)
N2 Dy1 C19 O10 -111.0(15)
O9 Dy1 C19 O10 175(2)
N1 Dy1 C19 O10 -48.1(14)
O1 Dy1 C19 O10 100(2)
C4 Dy1 C19 O10 -119(8)
Dy2 Dy1 C19 O10 98.3(14)
O6 Dy1 C19 O9 -2.3(15)
O3 Dy1 C19 O9 -75.9(14)
O7 Dy1 C19 O9 -148.5(14)
O10 Dy1 C19 O9 -175(2)
O2 Dy1 C19 O9 90(2)
N2 Dy1 C19 O9 73.8(15)
N1 Dy1 C19 O9 136.7(15)
O1 Dy1 C19 O9 -75(3)
C4 Dy1 C19 O9 66(8)
Dy2 Dy1 C19 O9 -76.9(15)
O6 Dy1 C19 C32 146(30)
O3 Dy1 C19 C32 72(30)
O7 Dy1 C19 C32 0(30)
O10 Dy1 C19 C32 -27(29)
O2 Dy1 C19 C32 -122(30)
N2 Dy1 C19 C32 -138(30)
O9 Dy1 C19 C32 148(31)
N1 Dy1 C19 C32 -75(30)
O1 Dy1 C19 C32 73(31)
C4 Dy1 C19 C32 -146(27)
Dy2 Dy1 C19 C32 71(30)
O6 C5 C20 C29 29(3)
O5 C5 C20 C29 -153(2)
O6 C5 C20 C44 165(2)
O5 C5 C20 C44 -17(3)
C24 C11 C21 C7 6(4)
N3 C7 C21 C11 -1(4)
C39 N4 C22 C2 180(3)
Dy2 N4 C22 C2 2(3)
C39 N4 C22 C37 1(4)
Dy2 N4 C22 C37 -177(2)
C24 C2 C22 N4 176(2)
N3 C2 C22 N4 6(4)
C24 C2 C22 C37 -6(4)
N3 C2 C22 C37 -175(3)
O7 C12 C23 C67 -136(3)
O8 C12 C23 C67 43(4)
O7 C12 C23 C69 101(3)
O8 C12 C23 C69 -81(3)
N3 C2 C24 C11 -1(4)
C22 C2 C24 C11 -170(3)
N3 C2 C24 C48 172(3)
C22 C2 C24 C48 3(4)
C21 C11 C24 C2 -5(4)
C21 C11 C24 C48 -178(3)
C34 C25 C27 C9 -8(4)
C34 C25 C27 C35 177(3)
N1 C9 C27 C25 3(4)
C1 C9 C27 C25 -171(3)
N1 C9 C27 C35 179(2)
C1 C9 C27 C35 4(4)
C4 C15 C28 C87 63(3)
C30 C15 C28 C87 -175(2)
C44 C20 C29 C50 -76(3)
C5 C20 C29 C50 62(3)
C44 C20 C29 C41 100(3)
C5 C20 C29 C41 -122(3)
C4 C15 C30 C56 90(3)
C28 C15 C30 C56 -30(3)
C4 C15 C30 C40 -87(3)
C28 C15 C30 C40 153(2)
O10 C19 C32 C82 -155(3)
O9 C19 C32 C82 18(4)
Dy1 C19 C32 C82 -129(29)
O10 C19 C32 C46 85(3)
O9 C19 C32 C46 -102(3)
Dy1 C19 C32 C46 111(30)
C9 N1 C33 C34 3(4)
Dy1 N1 C33 C34 -179.3(18)
C27 C25 C34 C33 11(4)
N1 C33 C34 C25 -8(4)
C25 C27 C35 C36 177(3)
C9 C27 C35 C36 2(5)
C27 C35 C36 C10 -6(5)
C3 C10 C36 C35 -178(3)
C1 C10 C36 C35 5(5)
N4 C22 C37 C47 -177(3)
C2 C22 C37 C47 4(5)
N4 C22 C37 C26 -3(4)
C2 C22 C37 C26 178(3)
C45 C26 C37 C47 175(4)
C45 C26 C37 C22 1(5)
C22 N4 C39 C45 3(5)
Dy2 N4 C39 C45 -179(3)
C56 C30 C40 C57 3(4)
C15 C30 C40 C57 -180(2)
C50 C29 C41 C52 -1(4)
C20 C29 C41 C52 -176(3)
C6 C16 C42 C86 169(3)
C8 C16 C42 C86 -73(4)
C29 C20 C44 C53 -71(3)
C5 C20 C44 C53 153(2)
C37 C26 C45 C39 3(6)
N4 C39 C45 C26 -5(5)
C89 C38 C46 C66 2(5)
C89 C38 C46 C32 177(3)
C82 C32 C46 C66 105(3)
C19 C32 C46 C66 -134(3)
C82 C32 C46 C38 -70(4)
C19 C32 C46 C38 51(4)
C2 C24 C48 C47 1(5)
C11 C24 C48 C47 174(4)
C24 C48 C47 C37 -3(7)
C22 C37 C47 C48 0(7)
C26 C37 C47 C48 -174(4)
C41 C29 C50 C90 1(4)
C20 C29 C50 C90 178(3)
C29 C41 C52 C51 3(4)
C90 C51 C52 C41 -6(4)
C40 C30 C56 C55 -2(4)
C15 C30 C56 C55 -179(3)
C30 C40 C57 C54 0(4)
C55 C54 C57 C40 -4(6)
C30 C56 C55 C54 -2(5)
C57 C54 C55 C56 5(6)
O12 C18 C60 C59 -132(3)
O11 C18 C60 C59 55(4)
Dy2 C18 C60 C59 146(12)
O12 C18 C60 C71 104(3)
O11 C18 C60 C71 -69(4)
Dy2 C18 C60 C71 22(15)
C18 C60 C59 C58 173(3)
C71 C60 C59 C58 -65(3)
C38 C46 C66 C91 0(4)
C32 C46 C66 C91 -176(3)
C67 C23 C69 C68 -40(3)
C12 C23 C69 C68 87(3)
C67 C23 C69 C70 143(2)
C12 C23 C69 C70 -90(3)
C68 C69 C70 C79 9(4)
C23 C69 C70 C79 -174(3)
C12 C23 C67 C80 65(3)
C69 C23 C67 C80 -175(2)
C70 C69 C68 C77 -6(4)
C23 C69 C68 C77 177(3)
C75 C76 C71 C72 0(4)
C75 C76 C71 C60 178(3)
C59 C60 C71 C72 -41(4)
C18 C60 C71 C72 82(4)
C59 C60 C71 C76 142(3)
C18 C60 C71 C76 -95(3)
C76 C71 C72 C73 -4(5)
C60 C71 C72 C73 178(3)
C71 C76 C75 C74 9(6)
C76 C75 C74 C73 -13(8)
C75 C74 C73 C72 7(7)
C71 C72 C73 C74 1(6)
C69 C68 C77 C78 3(5)
C69 C70 C79 C78 -11(6)
C70 C79 C78 C77 8(6)
C68 C77 C78 C79 -4(6)
C46 C32 C82 C81 -74(4)
C19 C32 C82 C81 168(3)
C13 C8 C85 C92 -11(4)
C16 C8 C85 C92 174(3)
C8 C13 C83 C84 1(4)
C13 C83 C84 C92 -3(5)
C91 C88 C89 C38 -11(10)
C46 C38 C89 C88 4(8)
C52 C51 C90 C50 8(4)
C29 C50 C90 C51 -5(5)
C89 C88 C91 C66 13(10)
C46 C66 C91 C88 -7(6)
C8 C85 C92 C84 8(5)
C83 C84 C92 C85 -2(5)
